data_7045114
loop_
_publ_author_name
'Venker, Alexander'
'Vollgraff, Tobias'
'Sundermeyer, J\"org'

_publ_section_title
;
 Ferrocenyl-sulfonium ionic liquids - synthesis, characterization and
 electrochemistry.
;
_journal_issue 6
_journal_name_full 'Dalton transactions (Cambridge, England : 2003)'
_journal_page_first 1933
_journal_page_last 1941
_journal_paper_doi 10.1039/c7dt04139j
_journal_volume 47
_journal_year 2018
_chemical_formula_moiety '2(C24 H20 B), C14 H20 Fe S2, C4 H8 O'
_chemical_formula_sum 'C66 H68 B2 Fe O S2'
_chemical_formula_weight 1018.79
_chemical_properties_physical Air-sensitive,Moisture-sensitive
_space_group_crystal_system triclinic
_space_group_IT_number 2
_space_group_name_Hall '-P 1'
_space_group_name_H-M_alt 'P -1'
_symmetry_space_group_name_Hall '-P 1'
_symmetry_space_group_name_H-M 'P -1'
_atom_sites_solution_hydrogens geom
_atom_sites_solution_primary direct
_atom_sites_solution_secondary difmap
_audit_creation_method SHELXL-2014/6
_audit_update_record
;
2017-11-01 deposited with the CCDC.
2017-12-20 downloaded from the CCDC.
;
_cell_angle_alpha 104.7890(13)
_cell_angle_beta 104.0025(14)
_cell_angle_gamma 105.4496(14)
_cell_formula_units_Z 2
_cell_length_a 11.0520(5)
_cell_length_b 14.8221(6)
_cell_length_c 18.5056(7)
_cell_measurement_reflns_used 9792
_cell_measurement_temperature 100(2)
_cell_measurement_theta_max 27.1513
_cell_measurement_theta_min 2.3109
_cell_volume 2664.3(2)
_computing_cell_refinement
;
Bruker: APEX2 v2013.10-0, Bruker AXS Inc., 
Madison, Wisconsin, USA, 2012.
;
_computing_data_collection
;
Bruker: Bruker Instrument Service v3.0.26, Bruker AXS Inc., 
Madison, Wisconsin, USA, 2012.
;
_computing_data_reduction
;
Bruker: SAINT V8.27B, Bruker AXS Inc., 
Madison, Wisconsin, USA, 2012.
;
_computing_molecular_graphics
;
Mercury (C. F. Macrae, P. R. Edgington, P. McCabe, E. Pidcock, 
G. P. Shields, R. Taylor, M. Towler, J. van de Streek, 
J. Appl. Cryst. 2006,  39, 453-457.)
DIAMOND 4 (H. Putz, K. Brandenburg, Crystal Impact GbR, 
Kreuzherrenstr. 102, 53227 Bonn, Germany)
;
_computing_publication_material
;
WinGX 2014.1 (L.J. Farrugia, J. Appl. Cryst. 2012, 45, 849-854)
;
_computing_structure_refinement
;
SHELXL-2014/6 (G. M. Sheldrick, Acta Cryst. A 2008, 64, 112-122)
;
_computing_structure_solution
;
SIR2014 (M. C. Burla, R. Caliandro, B. Carrozzini, G. L. Cascarano, 
C. Cuocci, C. Giacovazzo, M. Mallamo, A. Mazzone and G. Polidori, 
J. Appl. Cryst. 2015, 48, 306-309.)
;
_diffrn_ambient_temperature 100(2)
_diffrn_detector_area_resol_mean 10.4167
_diffrn_measured_fraction_theta_full 0.998
_diffrn_measured_fraction_theta_max 0.995
_diffrn_measurement_device_type 'D8 Quest (Bruker AXS Inc.)'
_diffrn_measurement_method 'rotation method'
_diffrn_radiation_type MoK\a
_diffrn_radiation_wavelength 0.71073
_diffrn_reflns_av_R_equivalents 0.0325
_diffrn_reflns_av_unetI/netI 0.0218
_diffrn_reflns_Laue_measured_fraction_full 0.998
_diffrn_reflns_Laue_measured_fraction_max 0.995
_diffrn_reflns_limit_h_max 14
_diffrn_reflns_limit_h_min -14
_diffrn_reflns_limit_k_max 19
_diffrn_reflns_limit_k_min -19
_diffrn_reflns_limit_l_max 23
_diffrn_reflns_limit_l_min -23
_diffrn_reflns_number 76302
_diffrn_reflns_point_group_measured_fraction_full 0.998
_diffrn_reflns_point_group_measured_fraction_max 0.995
_diffrn_reflns_theta_full 25.000
_diffrn_reflns_theta_max 27.190
_diffrn_reflns_theta_min 2.238
_diffrn_source 'I\mS Microfocus Source'
_exptl_absorpt_coefficient_mu 0.405
_exptl_absorpt_correction_T_max 0.7455
_exptl_absorpt_correction_T_min 0.7168
_exptl_absorpt_correction_type multi-scan
_exptl_absorpt_process_details 'SADABS V2014/2 (Bruker AXS Inc.)'
_exptl_crystal_colour yellow-orange
_exptl_crystal_density_diffrn 1.270
_exptl_crystal_density_method 'not measured'
_exptl_crystal_description Block
_exptl_crystal_F_000 1080
_exptl_crystal_recrystallization_method 'Re-crystallisation from solvent: Tetrahydrofuran, acetonitrile, diethyl ether'
_exptl_crystal_size_max 0.300
_exptl_crystal_size_mid 0.270
_exptl_crystal_size_min 0.240
_refine_diff_density_max 0.379
_refine_diff_density_min -0.339
_refine_diff_density_rms 0.052
_refine_ls_extinction_method none
_refine_ls_goodness_of_fit_ref 1.031
_refine_ls_hydrogen_treatment constr
_refine_ls_matrix_type full
_refine_ls_number_parameters 653
_refine_ls_number_reflns 11807
_refine_ls_number_restraints 0
_refine_ls_restrained_S_all 1.031
_refine_ls_R_factor_all 0.0390
_refine_ls_R_factor_gt 0.0321
_refine_ls_shift/su_max 0.001
_refine_ls_shift/su_mean 0.000
_refine_ls_structure_factor_coef Fsqd
_refine_ls_weighting_details 'w=1/[\s^2^(Fo^2^)+(0.0287P)^2^+1.9292P] where P=(Fo^2^+2Fc^2^)/3'
_refine_ls_weighting_scheme calc
_refine_ls_wR_factor_gt 0.0735
_refine_ls_wR_factor_ref 0.0766
_reflns_Friedel_coverage 0.000
_reflns_number_gt 10384
_reflns_number_total 11807
_reflns_threshold_expression 'I > 2\s(I)'
_cod_data_source_file c7dt04139j2.cif
_cod_data_source_block AVD45
_cod_depositor_comments 'Adding full bibliography for 7045114--7045115.cif.'
_cod_original_cell_volume 2664.29(19)
_cod_database_code 7045114
_audit_contact_author 'Joerg Sundermeyer'
_shelx_space_group_comment
; 
The symmetry employed for this shelxl refinement is uniquely defined 
by the following loop, which should always be used as a source of 
symmetry information in preference to the above space-group names. 
They are only intended as comments. 
;
_shelx_estimated_absorpt_t_min 0.888
_shelx_estimated_absorpt_t_max 0.909
_exptl_absorpt_special_details
;
Bruker: SADABS v2014/2, Bruker AXS Inc., 
Madison, Wisconsin, USA, 2014.
;
_shelxl_version_number 2014/6

loop_
_space_group_symop_operation_xyz
'x, y, z'
'-x, -y, -z'

loop_
_atom_site_label
_atom_site_type_symbol
_atom_site_fract_x
_atom_site_fract_y
_atom_site_fract_z
_atom_site_U_iso_or_equiv
_atom_site_adp_type
_atom_site_occupancy
_atom_site_site_symmetry_order
_atom_site_calc_flag
_atom_site_refinement_flags_posn
_atom_site_refinement_flags_adp
C1 C 0.66222(13) 0.20925(10) 0.75917(8) 0.0118(3) Uani 1 1 d . .
C2 C 0.55683(14) 0.18171(11) 0.79045(8) 0.0155(3) Uani 1 1 d . .
H2 H 0.4800 0.1230 0.7670 0.019 Uiso 1 1 calc R U
C3 C 0.58906(15) 0.25871(11) 0.86303(9) 0.0185(3) Uani 1 1 d . .
H3 H 0.5370 0.2608 0.8970 0.022 Uiso 1 1 calc R U
C4 C 0.71261(15) 0.33235(11) 0.87640(8) 0.0165(3) Uani 1 1 d . .
H4 H 0.7565 0.3920 0.9209 0.020 Uiso 1 1 calc R U
C5 C 0.76014(14) 0.30257(10) 0.81250(8) 0.0132(3) Uani 1 1 d . .
H5 H 0.8405 0.3375 0.8065 0.016 Uiso 1 1 calc R U
C6 C 0.56643(14) 0.44827(10) 0.77321(8) 0.0137(3) Uani 1 1 d . .
C7 C 0.44437(14) 0.38558(11) 0.77542(9) 0.0167(3) Uani 1 1 d . .
H7 H 0.4066 0.3977 0.8163 0.020 Uiso 1 1 calc R U
C8 C 0.39136(14) 0.30187(11) 0.70438(9) 0.0173(3) Uani 1 1 d . .
H8 H 0.3109 0.2474 0.6893 0.021 Uiso 1 1 calc R U
C9 C 0.47903(14) 0.31331(10) 0.65951(8) 0.0153(3) Uani 1 1 d . .
H9 H 0.4666 0.2676 0.6095 0.018 Uiso 1 1 calc R U
C10 C 0.58750(14) 0.40380(10) 0.70151(8) 0.0136(3) Uani 1 1 d . .
H10 H 0.6604 0.4299 0.6851 0.016 Uiso 1 1 calc R U
C11 C 0.63239(17) 0.65217(12) 0.80666(11) 0.0299(4) Uani 1 1 d . .
H11A H 0.6387 0.6357 0.7533 0.045 Uiso 1 1 calc R U
H11B H 0.6972 0.7185 0.8398 0.045 Uiso 1 1 calc R U
H11C H 0.5425 0.6516 0.8037 0.045 Uiso 1 1 calc R U
C12 C 0.83186(14) 0.57548(11) 0.84792(9) 0.0178(3) Uani 1 1 d . .
H12A H 0.8581 0.5231 0.8633 0.027 Uiso 1 1 calc R U
H12B H 0.8935 0.6409 0.8853 0.027 Uiso 1 1 calc R U
H12C H 0.8344 0.5699 0.7944 0.027 Uiso 1 1 calc R U
C13 C 0.75209(15) 0.21815(12) 0.63222(9) 0.0192(3) Uani 1 1 d . .
H13A H 0.6966 0.2552 0.6144 0.029 Uiso 1 1 calc R U
H13B H 0.7725 0.1814 0.5874 0.029 Uiso 1 1 calc R U
H13C H 0.8351 0.2648 0.6738 0.029 Uiso 1 1 calc R U
C14 C 0.78837(15) 0.08205(11) 0.70659(9) 0.0210(3) Uani 1 1 d . .
H14A H 0.8714 0.1367 0.7408 0.032 Uiso 1 1 calc R U
H14B H 0.8041 0.0411 0.6616 0.032 Uiso 1 1 calc R U
H14C H 0.7572 0.0410 0.7369 0.032 Uiso 1 1 calc R U
C15 C 0.32315(13) 0.26364(10) 0.96663(8) 0.0120(3) Uani 1 1 d . .
C16 C 0.41678(14) 0.36055(10) 0.99654(8) 0.0132(3) Uani 1 1 d . .
H16 H 0.3901 0.4119 0.9836 0.016 Uiso 1 1 calc R U
C17 C 0.54792(14) 0.38473(11) 1.04471(8) 0.0159(3) Uani 1 1 d . .
H17 H 0.6079 0.4515 1.0640 0.019 Uiso 1 1 calc R U
C18 C 0.59062(14) 0.31142(11) 1.06436(9) 0.0175(3) Uani 1 1 d . .
H18 H 0.6789 0.3278 1.0981 0.021 Uiso 1 1 calc R U
C19 C 0.50222(14) 0.21373(11) 1.03384(9) 0.0179(3) Uani 1 1 d . .
H19 H 0.5303 0.1625 1.0461 0.021 Uiso 1 1 calc R U
C20 C 0.37285(14) 0.19099(10) 0.98545(8) 0.0150(3) Uani 1 1 d . .
H20 H 0.3151 0.1234 0.9640 0.018 Uiso 1 1 calc R U
C21 C 0.13767(13) 0.32042(10) 0.88098(8) 0.0116(3) Uani 1 1 d . .
C22 C 0.11599(13) 0.31585(10) 0.80196(8) 0.0140(3) Uani 1 1 d . .
H22 H 0.1161 0.2582 0.7649 0.017 Uiso 1 1 calc R U
C23 C 0.09423(14) 0.39213(11) 0.77527(9) 0.0163(3) Uani 1 1 d . .
H23 H 0.0816 0.3859 0.7213 0.020 Uiso 1 1 calc R U
C24 C 0.09101(14) 0.47674(11) 0.82687(9) 0.0164(3) Uani 1 1 d . .
H24 H 0.0760 0.5287 0.8089 0.020 Uiso 1 1 calc R U
C25 C 0.11018(13) 0.48429(10) 0.90561(9) 0.0155(3) Uani 1 1 d . .
H25 H 0.1073 0.5414 0.9418 0.019 Uiso 1 1 calc R U
C26 C 0.13363(13) 0.40809(10) 0.93132(8) 0.0135(3) Uani 1 1 d . .
H26 H 0.1476 0.4155 0.9855 0.016 Uiso 1 1 calc R U
C27 C 0.07017(13) 0.20924(10) 0.96968(8) 0.0121(3) Uani 1 1 d . .
C28 C -0.05039(14) 0.22720(10) 0.95846(8) 0.0152(3) Uani 1 1 d . .
H28 H -0.0756 0.2562 0.9197 0.018 Uiso 1 1 calc R U
C29 C -0.13512(15) 0.20460(11) 1.00145(9) 0.0194(3) Uani 1 1 d . .
H29 H -0.2153 0.2188 0.9919 0.023 Uiso 1 1 calc R U
C30 C -0.10191(16) 0.16136(11) 1.05812(9) 0.0215(3) Uani 1 1 d . .
H30 H -0.1581 0.1466 1.0883 0.026 Uiso 1 1 calc R U
C31 C 0.01457(16) 0.14016(11) 1.06992(9) 0.0207(3) Uani 1 1 d . .
H31 H 0.0376 0.1093 1.1077 0.025 Uiso 1 1 calc R U
C32 C 0.09824(15) 0.16378(10) 1.02675(8) 0.0164(3) Uani 1 1 d . .
H32 H 0.1776 0.1485 1.0363 0.020 Uiso 1 1 calc R U
C33 C 0.12732(13) 0.12956(10) 0.84039(8) 0.0119(3) Uani 1 1 d . .
C34 C 0.20586(14) 0.12560(10) 0.79084(8) 0.0155(3) Uani 1 1 d . .
H34 H 0.2827 0.1819 0.8030 0.019 Uiso 1 1 calc R U
C35 C 0.17551(15) 0.04269(11) 0.72493(9) 0.0186(3) Uani 1 1 d . .
H35 H 0.2299 0.0437 0.6922 0.022 Uiso 1 1 calc R U
C36 C 0.06561(15) -0.04173(11) 0.70676(9) 0.0186(3) Uani 1 1 d . .
H36 H 0.0440 -0.0987 0.6617 0.022 Uiso 1 1 calc R U
C37 C -0.01192(14) -0.04157(10) 0.75543(9) 0.0169(3) Uani 1 1 d . .
H37 H -0.0863 -0.0992 0.7443 0.020 Uiso 1 1 calc R U
C38 C 0.01881(14) 0.04287(10) 0.82073(8) 0.0135(3) Uani 1 1 d . .
H38 H -0.0361 0.0414 0.8531 0.016 Uiso 1 1 calc R U
C39 C 0.61019(13) 0.33063(11) 0.38084(9) 0.0172(3) Uani 1 1 d . .
C40 C 0.60323(15) 0.40620(11) 0.44167(11) 0.0253(3) Uani 1 1 d . .
H40 H 0.5713 0.3890 0.4814 0.030 Uiso 1 1 calc R U
C41 C 0.64139(17) 0.50571(12) 0.44610(13) 0.0354(5) Uani 1 1 d . .
H41 H 0.6347 0.5546 0.4881 0.043 Uiso 1 1 calc R U
C42 C 0.68878(16) 0.53318(13) 0.38954(14) 0.0389(5) Uani 1 1 d . .
H42 H 0.7161 0.6009 0.3927 0.047 Uiso 1 1 calc R U
C43 C 0.69603(16) 0.46099(14) 0.32834(12) 0.0359(5) Uani 1 1 d . .
H43 H 0.7279 0.4791 0.2889 0.043 Uiso 1 1 calc R U
C44 C 0.65685(15) 0.36163(12) 0.32402(10) 0.0244(3) Uani 1 1 d . .
H44 H 0.6620 0.3132 0.2810 0.029 Uiso 1 1 calc R U
C45 C 0.46713(13) 0.18353(10) 0.42130(8) 0.0128(3) Uani 1 1 d . .
C46 C 0.35951(14) 0.21851(11) 0.41353(9) 0.0166(3) Uani 1 1 d . .
H46 H 0.3561 0.2646 0.3863 0.020 Uiso 1 1 calc R U
C47 C 0.25791(14) 0.18859(11) 0.44390(9) 0.0174(3) Uani 1 1 d . .
H47 H 0.1878 0.2147 0.4375 0.021 Uiso 1 1 calc R U
C48 C 0.25865(14) 0.12081(11) 0.48354(8) 0.0163(3) Uani 1 1 d . .
H48 H 0.1890 0.0995 0.5038 0.020 Uiso 1 1 calc R U
C49 C 0.36314(14) 0.08467(10) 0.49307(8) 0.0154(3) Uani 1 1 d . .
H49 H 0.3655 0.0384 0.5202 0.018 Uiso 1 1 calc R U
C50 C 0.46469(13) 0.11631(10) 0.46291(8) 0.0135(3) Uani 1 1 d . .
H50 H 0.5356 0.0912 0.4709 0.016 Uiso 1 1 calc R U
C51 C 0.52978(14) 0.14013(10) 0.28811(8) 0.0150(3) Uani 1 1 d . .
C52 C 0.39784(15) 0.11148(12) 0.23822(9) 0.0219(3) Uani 1 1 d . .
H52 H 0.3369 0.1339 0.2596 0.026 Uiso 1 1 calc R U
C53 C 0.35258(16) 0.05167(13) 0.15868(10) 0.0274(4) Uani 1 1 d . .
H53 H 0.2624 0.0342 0.1273 0.033 Uiso 1 1 calc R U
C54 C 0.43851(17) 0.01768(12) 0.12526(9) 0.0257(4) Uani 1 1 d . .
H54 H 0.4078 -0.0239 0.0713 0.031 Uiso 1 1 calc R U
C55 C 0.56996(17) 0.04521(11) 0.17178(9) 0.0224(3) Uani 1 1 d . .
H55 H 0.6304 0.0232 0.1496 0.027 Uiso 1 1 calc R U
C56 C 0.61380(15) 0.10537(11) 0.25140(9) 0.0179(3) Uani 1 1 d . .
H56 H 0.7045 0.1235 0.2820 0.021 Uiso 1 1 calc R U
C57 C 0.72430(13) 0.21165(10) 0.43211(8) 0.0116(3) Uani 1 1 d . .
C58 C 0.83235(14) 0.29765(10) 0.48294(8) 0.0146(3) Uani 1 1 d . .
H58 H 0.8234 0.3606 0.4873 0.018 Uiso 1 1 calc R U
C59 C 0.95199(14) 0.29524(11) 0.52732(9) 0.0175(3) Uani 1 1 d . .
H59 H 1.0219 0.3557 0.5611 0.021 Uiso 1 1 calc R U
C60 C 0.96952(14) 0.20493(11) 0.52237(9) 0.0171(3) Uani 1 1 d . .
H60 H 1.0508 0.2028 0.5526 0.021 Uiso 1 1 calc R U
C61 C 0.86578(14) 0.11755(11) 0.47225(8) 0.0160(3) Uani 1 1 d . .
H61 H 0.8761 0.0549 0.4677 0.019 Uiso 1 1 calc R U
C62 C 0.74665(14) 0.12173(10) 0.42860(8) 0.0134(3) Uani 1 1 d . .
H62 H 0.6772 0.0610 0.3949 0.016 Uiso 1 1 calc R U
C63 C 0.96994(17) 0.57147(13) 0.60570(11) 0.0292(4) Uani 1 1 d . .
H63A H 0.9251 0.5768 0.5545 0.035 Uiso 1 1 calc R U
H63B H 1.0384 0.5413 0.5997 0.035 Uiso 1 1 calc R U
C64 C 0.87088(18) 0.51308(12) 0.63612(10) 0.0273(4) Uani 1 1 d . .
H64A H 0.7952 0.4606 0.5914 0.033 Uiso 1 1 calc R U
H64B H 0.9141 0.4812 0.6704 0.033 Uiso 1 1 calc R U
C65 C 0.91130(18) 0.68299(13) 0.69560(11) 0.0308(4) Uani 1 1 d . .
H65A H 0.9397 0.7234 0.7524 0.037 Uiso 1 1 calc R U
H65B H 0.8647 0.7157 0.6637 0.037 Uiso 1 1 calc R U
C66 C 1.02953(19) 0.67255(13) 0.67238(13) 0.0370(4) Uani 1 1 d . .
H66A H 1.0998 0.6727 0.7173 0.044 Uiso 1 1 calc R U
H66B H 1.0673 0.7267 0.6533 0.044 Uiso 1 1 calc R U
B1 B 0.16464(15) 0.23182(11) 0.91466(9) 0.0112(3) Uani 1 1 d . .
B2 B 0.58252(15) 0.21593(12) 0.38065(9) 0.0129(3) Uani 1 1 d . .
S1 S 0.66447(3) 0.13235(3) 0.67074(2) 0.01351(7) Uani 1 1 d . .
S2 S 0.66679(4) 0.56189(3) 0.84915(2) 0.01659(8) Uani 1 1 d . .
Fe1 Fe 0.57787(2) 0.31424(2) 0.77049(2) 0.01061(5) Uani 1 1 d . .
O1 O 0.82558(13) 0.58376(9) 0.68056(8) 0.0350(3) Uani 1 1 d . .

loop_
_atom_site_aniso_label
_atom_site_aniso_U_11
_atom_site_aniso_U_22
_atom_site_aniso_U_33
_atom_site_aniso_U_23
_atom_site_aniso_U_13
_atom_site_aniso_U_12
C1 0.0122(6) 0.0127(6) 0.0115(6) 0.0045(5) 0.0042(5) 0.0052(5)
C2 0.0146(7) 0.0171(7) 0.0187(7) 0.0103(6) 0.0072(6) 0.0060(6)
C3 0.0224(8) 0.0265(8) 0.0157(7) 0.0129(6) 0.0109(6) 0.0129(6)
C4 0.0200(7) 0.0193(7) 0.0102(6) 0.0043(5) 0.0019(5) 0.0105(6)
C5 0.0117(6) 0.0149(7) 0.0125(6) 0.0049(5) 0.0020(5) 0.0055(5)
C6 0.0133(7) 0.0134(6) 0.0141(7) 0.0039(5) 0.0032(5) 0.0064(5)
C7 0.0144(7) 0.0199(7) 0.0199(7) 0.0080(6) 0.0074(6) 0.0096(6)
C8 0.0101(6) 0.0172(7) 0.0231(8) 0.0084(6) 0.0012(6) 0.0046(5)
C9 0.0161(7) 0.0148(7) 0.0136(7) 0.0048(5) 0.0008(5) 0.0069(6)
C10 0.0146(7) 0.0151(7) 0.0126(7) 0.0060(5) 0.0038(5) 0.0069(5)
C11 0.0255(9) 0.0139(7) 0.0392(10) 0.0044(7) -0.0052(7) 0.0083(6)
C12 0.0133(7) 0.0165(7) 0.0189(7) 0.0016(6) 0.0029(6) 0.0041(6)
C13 0.0193(7) 0.0253(8) 0.0157(7) 0.0080(6) 0.0100(6) 0.0070(6)
C14 0.0204(8) 0.0201(7) 0.0233(8) 0.0049(6) 0.0040(6) 0.0135(6)
C15 0.0124(6) 0.0147(6) 0.0100(6) 0.0040(5) 0.0057(5) 0.0051(5)
C16 0.0142(7) 0.0141(7) 0.0144(7) 0.0056(5) 0.0073(5) 0.0067(5)
C17 0.0123(7) 0.0157(7) 0.0170(7) 0.0036(6) 0.0054(5) 0.0021(5)
C18 0.0106(6) 0.0241(8) 0.0171(7) 0.0070(6) 0.0035(5) 0.0058(6)
C19 0.0170(7) 0.0206(7) 0.0208(7) 0.0108(6) 0.0069(6) 0.0099(6)
C20 0.0145(7) 0.0133(6) 0.0169(7) 0.0053(5) 0.0054(5) 0.0040(5)
C21 0.0064(6) 0.0124(6) 0.0143(7) 0.0049(5) 0.0025(5) 0.0015(5)
C22 0.0103(6) 0.0157(7) 0.0151(7) 0.0047(5) 0.0051(5) 0.0029(5)
C23 0.0118(7) 0.0221(7) 0.0158(7) 0.0108(6) 0.0044(5) 0.0033(6)
C24 0.0105(6) 0.0157(7) 0.0225(7) 0.0111(6) 0.0020(6) 0.0024(5)
C25 0.0105(6) 0.0127(6) 0.0186(7) 0.0032(5) 0.0004(5) 0.0026(5)
C26 0.0102(6) 0.0144(7) 0.0121(6) 0.0035(5) 0.0008(5) 0.0022(5)
C27 0.0129(6) 0.0089(6) 0.0112(6) 0.0007(5) 0.0035(5) 0.0020(5)
C28 0.0139(7) 0.0170(7) 0.0134(7) 0.0050(5) 0.0039(5) 0.0042(5)
C29 0.0136(7) 0.0211(7) 0.0211(8) 0.0047(6) 0.0071(6) 0.0034(6)
C30 0.0223(8) 0.0209(7) 0.0209(8) 0.0066(6) 0.0135(6) 0.0019(6)
C31 0.0277(8) 0.0184(7) 0.0189(7) 0.0102(6) 0.0102(6) 0.0069(6)
C32 0.0189(7) 0.0146(7) 0.0174(7) 0.0065(6) 0.0071(6) 0.0066(6)
C33 0.0121(6) 0.0128(6) 0.0114(6) 0.0050(5) 0.0023(5) 0.0058(5)
C34 0.0121(6) 0.0147(7) 0.0174(7) 0.0032(6) 0.0051(5) 0.0031(5)
C35 0.0170(7) 0.0211(7) 0.0176(7) 0.0029(6) 0.0082(6) 0.0076(6)
C36 0.0191(7) 0.0155(7) 0.0159(7) -0.0013(6) 0.0034(6) 0.0066(6)
C37 0.0148(7) 0.0121(7) 0.0186(7) 0.0029(6) 0.0025(6) 0.0016(5)
C38 0.0145(7) 0.0148(7) 0.0132(7) 0.0061(5) 0.0051(5) 0.0064(5)
C39 0.0072(6) 0.0162(7) 0.0257(8) 0.0108(6) -0.0012(6) 0.0027(5)
C40 0.0167(7) 0.0166(7) 0.0400(10) 0.0089(7) 0.0051(7) 0.0064(6)
C41 0.0181(8) 0.0160(8) 0.0629(13) 0.0095(8) 0.0005(8) 0.0071(7)
C42 0.0132(8) 0.0193(8) 0.0753(15) 0.0264(9) -0.0065(8) 0.0011(6)
C43 0.0150(8) 0.0369(10) 0.0546(12) 0.0353(10) -0.0017(8) 0.0004(7)
C44 0.0123(7) 0.0264(8) 0.0333(9) 0.0193(7) 0.0004(6) 0.0024(6)
C45 0.0098(6) 0.0117(6) 0.0120(6) 0.0006(5) 0.0012(5) 0.0016(5)
C46 0.0149(7) 0.0175(7) 0.0182(7) 0.0078(6) 0.0041(6) 0.0065(6)
C47 0.0116(7) 0.0197(7) 0.0191(7) 0.0040(6) 0.0034(6) 0.0068(6)
C48 0.0118(7) 0.0165(7) 0.0171(7) 0.0021(6) 0.0060(5) 0.0019(5)
C49 0.0163(7) 0.0114(6) 0.0168(7) 0.0037(5) 0.0057(6) 0.0032(5)
C50 0.0115(6) 0.0112(6) 0.0149(7) 0.0017(5) 0.0031(5) 0.0035(5)
C51 0.0145(7) 0.0142(7) 0.0156(7) 0.0085(6) 0.0044(5) 0.0014(5)
C52 0.0159(7) 0.0292(8) 0.0188(8) 0.0104(6) 0.0054(6) 0.0030(6)
C53 0.0176(8) 0.0352(9) 0.0182(8) 0.0100(7) -0.0004(6) -0.0031(7)
C54 0.0306(9) 0.0227(8) 0.0138(7) 0.0053(6) 0.0040(6) -0.0023(7)
C55 0.0296(8) 0.0202(8) 0.0176(7) 0.0071(6) 0.0100(6) 0.0068(7)
C56 0.0174(7) 0.0176(7) 0.0168(7) 0.0070(6) 0.0043(6) 0.0035(6)
C57 0.0127(6) 0.0144(6) 0.0106(6) 0.0057(5) 0.0069(5) 0.0052(5)
C58 0.0146(7) 0.0139(7) 0.0164(7) 0.0066(5) 0.0057(6) 0.0049(5)
C59 0.0122(7) 0.0196(7) 0.0172(7) 0.0066(6) 0.0034(6) 0.0014(6)
C60 0.0114(7) 0.0280(8) 0.0170(7) 0.0107(6) 0.0061(5) 0.0105(6)
C61 0.0195(7) 0.0188(7) 0.0180(7) 0.0089(6) 0.0114(6) 0.0122(6)
C62 0.0140(7) 0.0139(6) 0.0130(7) 0.0041(5) 0.0066(5) 0.0049(5)
C63 0.0233(8) 0.0269(9) 0.0349(10) 0.0070(7) 0.0138(7) 0.0045(7)
C64 0.0341(9) 0.0227(8) 0.0187(8) 0.0052(6) 0.0082(7) 0.0022(7)
C65 0.0345(10) 0.0260(9) 0.0371(10) 0.0144(8) 0.0163(8) 0.0113(7)
C66 0.0276(9) 0.0234(9) 0.0533(12) 0.0049(8) 0.0190(9) 0.0013(7)
B1 0.0107(7) 0.0112(7) 0.0117(7) 0.0038(6) 0.0040(6) 0.0035(6)
B2 0.0101(7) 0.0131(7) 0.0156(8) 0.0061(6) 0.0037(6) 0.0036(6)
S1 0.01190(16) 0.01395(16) 0.01226(16) 0.00131(13) 0.00263(13) 0.00506(13)
S2 0.01581(17) 0.01643(17) 0.01436(17) -0.00043(13) 0.00344(13) 0.00759(14)
Fe1 0.00991(10) 0.01227(10) 0.01017(10) 0.00389(7) 0.00354(7) 0.00442(7)
O1 0.0378(7) 0.0296(7) 0.0329(7) 0.0048(5) 0.0221(6) 0.0009(6)

loop_
_atom_type_symbol
_atom_type_description
_atom_type_scat_dispersion_real
_atom_type_scat_dispersion_imag
_atom_type_scat_source
C C 0.0033 0.0016 'International Tables Vol C Tables 4.2.6.8 and 6.1.1.4'
H H 0.0000 0.0000 'International Tables Vol C Tables 4.2.6.8 and 6.1.1.4'
B B 0.0013 0.0007 'International Tables Vol C Tables 4.2.6.8 and 6.1.1.4'
S S 0.1246 0.1234 'International Tables Vol C Tables 4.2.6.8 and 6.1.1.4'
Fe Fe 0.3463 0.8444 'International Tables Vol C Tables 4.2.6.8 and 6.1.1.4'
O O 0.0106 0.0060 'International Tables Vol C Tables 4.2.6.8 and 6.1.1.4'

loop_
_geom_angle_atom_site_label_1
_geom_angle_atom_site_label_2
_geom_angle_atom_site_label_3
_geom_angle
C5 C1 C2 109.44(12)
C5 C1 S1 128.49(11)
C2 C1 S1 122.02(10)
C5 C1 Fe1 70.76(8)
C2 C1 Fe1 71.05(8)
S1 C1 Fe1 126.54(7)
C3 C2 C1 106.90(12)
C3 C2 Fe1 70.67(8)
C1 C2 Fe1 67.68(8)
C3 C2 H2 126.5
C1 C2 H2 126.5
Fe1 C2 H2 126.6
C2 C3 C4 108.38(12)
C2 C3 Fe1 69.22(8)
C4 C3 Fe1 69.32(8)
C2 C3 H3 125.8
C4 C3 H3 125.8
Fe1 C3 H3 127.2
C3 C4 C5 109.25(13)
C3 C4 Fe1 70.42(8)
C5 C4 Fe1 69.26(8)
C3 C4 H4 125.4
C5 C4 H4 125.4
Fe1 C4 H4 126.5
C4 C5 C1 106.03(12)
C4 C5 Fe1 70.16(8)
C1 C5 Fe1 67.94(7)
C4 C5 H5 127.0
C1 C5 H5 127.0
Fe1 C5 H5 126.5
C10 C6 C7 109.34(12)
C10 C6 S2 128.01(11)
C7 C6 S2 122.64(11)
C10 C6 Fe1 71.45(8)
C7 C6 Fe1 70.15(8)
S2 C6 Fe1 125.28(7)
C8 C7 C6 106.41(12)
C8 C7 Fe1 70.57(8)
C6 C7 Fe1 68.31(8)
C8 C7 H7 126.8
C6 C7 H7 126.8
Fe1 C7 H7 125.9
C7 C8 C9 108.57(12)
C7 C8 Fe1 68.86(8)
C9 C8 Fe1 70.38(8)
C7 C8 H8 125.7
C9 C8 H8 125.7
Fe1 C8 H8 126.6
C10 C9 C8 108.90(13)
C10 C9 Fe1 69.60(8)
C8 C9 Fe1 69.29(8)
C10 C9 H9 125.6
C8 C9 H9 125.6
Fe1 C9 H9 127.1
C9 C10 C6 106.79(12)
C9 C10 Fe1 70.43(8)
C6 C10 Fe1 67.61(8)
C9 C10 H10 126.6
C6 C10 H10 126.6
Fe1 C10 H10 126.9
S2 C11 H11A 109.5
S2 C11 H11B 109.5
H11A C11 H11B 109.5
S2 C11 H11C 109.5
H11A C11 H11C 109.5
H11B C11 H11C 109.5
S2 C12 H12A 109.5
S2 C12 H12B 109.5
H12A C12 H12B 109.5
S2 C12 H12C 109.5
H12A C12 H12C 109.5
H12B C12 H12C 109.5
S1 C13 H13A 109.5
S1 C13 H13B 109.5
H13A C13 H13B 109.5
S1 C13 H13C 109.5
H13A C13 H13C 109.5
H13B C13 H13C 109.5
S1 C14 H14A 109.5
S1 C14 H14B 109.5
H14A C14 H14B 109.5
S1 C14 H14C 109.5
H14A C14 H14C 109.5
H14B C14 H14C 109.5
C16 C15 C20 114.93(12)
C16 C15 B1 124.97(12)
C20 C15 B1 120.08(12)
C17 C16 C15 122.70(13)
C17 C16 H16 118.6
C15 C16 H16 118.6
C18 C17 C16 120.21(13)
C18 C17 H17 119.9
C16 C17 H17 119.9
C17 C18 C19 118.96(13)
C17 C18 H18 120.5
C19 C18 H18 120.5
C20 C19 C18 119.99(13)
C20 C19 H19 120.0
C18 C19 H19 120.0
C19 C20 C15 123.10(13)
C19 C20 H20 118.5
C15 C20 H20 118.5
C22 C21 C26 114.38(12)
C22 C21 B1 124.32(12)
C26 C21 B1 121.29(12)
C23 C22 C21 123.08(13)
C23 C22 H22 118.5
C21 C22 H22 118.5
C24 C23 C22 120.45(13)
C24 C23 H23 119.8
C22 C23 H23 119.8
C23 C24 C25 118.69(13)
C23 C24 H24 120.7
C25 C24 H24 120.7
C24 C25 C26 119.99(13)
C24 C25 H25 120.0
C26 C25 H25 120.0
C25 C26 C21 123.39(13)
C25 C26 H26 118.3
C21 C26 H26 118.3
C28 C27 C32 114.65(13)
C28 C27 B1 122.07(12)
C32 C27 B1 123.11(12)
C29 C28 C27 123.35(13)
C29 C28 H28 118.3
C27 C28 H28 118.3
C30 C29 C28 119.84(14)
C30 C29 H29 120.1
C28 C29 H29 120.1
C31 C30 C29 118.83(14)
C31 C30 H30 120.6
C29 C30 H30 120.6
C30 C31 C32 120.49(14)
C30 C31 H31 119.8
C32 C31 H31 119.8
C31 C32 C27 122.82(14)
C31 C32 H32 118.6
C27 C32 H32 118.6
C38 C33 C34 115.59(12)
C38 C33 B1 124.31(12)
C34 C33 B1 120.09(12)
C35 C34 C33 122.63(13)
C35 C34 H34 118.7
C33 C34 H34 118.7
C34 C35 C36 120.00(13)
C34 C35 H35 120.0
C36 C35 H35 120.0
C37 C36 C35 118.99(13)
C37 C36 H36 120.5
C35 C36 H36 120.5
C36 C37 C38 120.27(13)
C36 C37 H37 119.9
C38 C37 H37 119.9
C37 C38 C33 122.48(13)
C37 C38 H38 118.8
C33 C38 H38 118.8
C44 C39 C40 115.40(14)
C44 C39 B2 121.30(14)
C40 C39 B2 122.94(13)
C41 C40 C39 122.57(17)
C41 C40 H40 118.7
C39 C40 H40 118.7
C42 C41 C40 120.08(18)
C42 C41 H41 120.0
C40 C41 H41 120.0
C41 C42 C43 119.15(16)
C41 C42 H42 120.4
C43 C42 H42 120.4
C42 C43 C44 120.42(18)
C42 C43 H43 119.8
C44 C43 H43 119.8
C43 C44 C39 122.36(17)
C43 C44 H44 118.8
C39 C44 H44 118.8
C50 C45 C46 114.61(13)
C50 C45 B2 123.31(12)
C46 C45 B2 122.02(12)
C47 C46 C45 123.05(13)
C47 C46 H46 118.5
C45 C46 H46 118.5
C48 C47 C46 120.28(13)
C48 C47 H47 119.9
C46 C47 H47 119.9
C47 C48 C49 118.75(13)
C47 C48 H48 120.6
C49 C48 H48 120.6
C48 C49 C50 120.12(13)
C48 C49 H49 119.9
C50 C49 H49 119.9
C49 C50 C45 123.18(13)
C49 C50 H50 118.4
C45 C50 H50 118.4
C56 C51 C52 114.88(13)
C56 C51 B2 123.20(12)
C52 C51 B2 121.76(13)
C53 C52 C51 122.88(15)
C53 C52 H52 118.6
C51 C52 H52 118.6
C54 C53 C52 120.26(15)
C54 C53 H53 119.9
C52 C53 H53 119.9
C55 C54 C53 118.95(15)
C55 C54 H54 120.5
C53 C54 H54 120.5
C54 C55 C56 120.07(15)
C54 C55 H55 120.0
C56 C55 H55 120.0
C55 C56 C51 122.95(14)
C55 C56 H56 118.5
C51 C56 H56 118.5
C58 C57 C62 114.58(12)
C58 C57 B2 122.57(12)
C62 C57 B2 122.86(12)
C59 C58 C57 123.25(13)
C59 C58 H58 118.4
C57 C58 H58 118.4
C60 C59 C58 120.26(13)
C60 C59 H59 119.9
C58 C59 H59 119.9
C59 C60 C61 118.69(13)
C59 C60 H60 120.7
C61 C60 H60 120.7
C60 C61 C62 120.07(13)
C60 C61 H61 120.0
C62 C61 H61 120.0
C61 C62 C57 123.15(13)
C61 C62 H62 118.4
C57 C62 H62 118.4
C64 C63 C66 100.91(14)
C64 C63 H63A 111.6
C66 C63 H63A 111.6
C64 C63 H63B 111.6
C66 C63 H63B 111.6
H63A C63 H63B 109.4
O1 C64 C63 106.28(13)
O1 C64 H64A 110.5
C63 C64 H64A 110.5
O1 C64 H64B 110.5
C63 C64 H64B 110.5
H64A C64 H64B 108.7
O1 C65 C66 106.16(14)
O1 C65 H65A 110.5
C66 C65 H65A 110.5
O1 C65 H65B 110.5
C66 C65 H65B 110.5
H65A C65 H65B 108.7
C65 C66 C63 102.67(14)
C65 C66 H66A 111.2
C63 C66 H66A 111.2
C65 C66 H66B 111.2
C63 C66 H66B 111.2
H66A C66 H66B 109.1
C33 B1 C15 106.83(11)
C33 B1 C21 110.03(11)
C15 B1 C21 111.27(11)
C33 B1 C27 109.12(11)
C15 B1 C27 110.31(11)
C21 B1 C27 109.24(11)
C39 B2 C51 108.65(11)
C39 B2 C57 107.46(11)
C51 B2 C57 111.19(11)
C39 B2 C45 110.81(11)
C51 B2 C45 108.74(11)
C57 B2 C45 109.98(11)
C1 S1 C13 103.64(7)
C1 S1 C14 101.73(7)
C13 S1 C14 101.42(8)
C6 S2 C12 104.31(7)
C6 S2 C11 102.85(7)
C12 S2 C11 101.57(8)
C1 Fe1 C6 154.76(6)
C1 Fe1 C7 163.14(6)
C6 Fe1 C7 41.54(6)
C1 Fe1 C5 41.30(5)
C6 Fe1 C5 119.43(6)
C7 Fe1 C5 152.32(6)
C1 Fe1 C2 41.27(5)
C6 Fe1 C2 162.64(6)
C7 Fe1 C2 123.73(6)
C5 Fe1 C2 69.50(6)
C1 Fe1 C4 68.18(6)
C6 Fe1 C4 108.15(6)
C7 Fe1 C4 117.20(6)
C5 Fe1 C4 40.58(5)
C2 Fe1 C4 68.04(6)
C1 Fe1 C8 127.40(6)
C6 Fe1 C8 68.35(6)
C7 Fe1 C8 40.57(6)
C5 Fe1 C8 166.65(6)
C2 Fe1 C8 106.24(6)
C4 Fe1 C8 150.83(6)
C1 Fe1 C10 120.88(5)
C6 Fe1 C10 40.94(5)
C7 Fe1 C10 69.43(6)
C5 Fe1 C10 109.83(6)
C2 Fe1 C10 154.10(6)
C4 Fe1 C10 129.27(6)
C8 Fe1 C10 68.15(6)
C1 Fe1 C3 68.15(6)
C6 Fe1 C3 126.21(6)
C7 Fe1 C3 104.95(6)
C5 Fe1 C3 68.55(6)
C2 Fe1 C3 40.11(6)
C4 Fe1 C3 40.26(6)
C8 Fe1 C3 116.89(6)
C10 Fe1 C3 165.44(6)
C1 Fe1 C9 110.00(6)
C6 Fe1 C9 67.81(6)
C7 Fe1 C9 68.37(6)
C5 Fe1 C9 129.83(6)
C2 Fe1 C9 119.48(6)
C4 Fe1 C9 167.36(6)
C8 Fe1 C9 40.32(6)
C10 Fe1 C9 39.97(5)
C3 Fe1 C9 151.84(6)
C65 O1 C64 109.53(13)

loop_
_geom_bond_atom_site_label_1
_geom_bond_atom_site_label_2
_geom_bond_distance
C1 C5 1.4307(19)
C1 C2 1.4325(19)
C1 S1 1.7494(14)
C1 Fe1 2.0089(13)
C2 C3 1.415(2)
C2 Fe1 2.0539(14)
C2 H2 0.9500
C3 C4 1.422(2)
C3 Fe1 2.0730(14)
C3 H3 0.9500
C4 C5 1.4236(19)
C4 Fe1 2.0585(14)
C4 H4 0.9500
C5 Fe1 2.0467(13)
C5 H5 0.9500
C6 C10 1.4262(19)
C6 C7 1.436(2)
C6 S2 1.7560(14)
C6 Fe1 2.0126(14)
C7 C8 1.421(2)
C7 Fe1 2.0372(14)
C7 H7 0.9500
C8 C9 1.425(2)
C8 Fe1 2.0598(14)
C8 H8 0.9500
C9 C10 1.414(2)
C9 Fe1 2.0743(14)
C9 H9 0.9500
C10 Fe1 2.0635(14)
C10 H10 0.9500
C11 S2 1.7937(16)
C11 H11A 0.9800
C11 H11B 0.9800
C11 H11C 0.9800
C12 S2 1.7877(15)
C12 H12A 0.9800
C12 H12B 0.9800
C12 H12C 0.9800
C13 S1 1.7899(15)
C13 H13A 0.9800
C13 H13B 0.9800
C13 H13C 0.9800
C14 S1 1.7966(15)
C14 H14A 0.9800
C14 H14B 0.9800
C14 H14C 0.9800
C15 C16 1.4019(19)
C15 C20 1.4130(19)
C15 B1 1.652(2)
C16 C17 1.399(2)
C16 H16 0.9500
C17 C18 1.388(2)
C17 H17 0.9500
C18 C19 1.390(2)
C18 H18 0.9500
C19 C20 1.389(2)
C19 H19 0.9500
C20 H20 0.9500
C21 C22 1.4040(19)
C21 C26 1.4112(19)
C21 B1 1.655(2)
C22 C23 1.397(2)
C22 H22 0.9500
C23 C24 1.384(2)
C23 H23 0.9500
C24 C25 1.391(2)
C24 H24 0.9500
C25 C26 1.3927(19)
C25 H25 0.9500
C26 H26 0.9500
C27 C28 1.4045(19)
C27 C32 1.4077(19)
C27 B1 1.656(2)
C28 C29 1.397(2)
C28 H28 0.9500
C29 C30 1.388(2)
C29 H29 0.9500
C30 C31 1.385(2)
C30 H30 0.9500
C31 C32 1.394(2)
C31 H31 0.9500
C32 H32 0.9500
C33 C38 1.3967(19)
C33 C34 1.4081(19)
C33 B1 1.639(2)
C34 C35 1.388(2)
C34 H34 0.9500
C35 C36 1.390(2)
C35 H35 0.9500
C36 C37 1.385(2)
C36 H36 0.9500
C37 C38 1.3945(19)
C37 H37 0.9500
C38 H38 0.9500
C39 C44 1.402(2)
C39 C40 1.404(2)
C39 B2 1.644(2)
C40 C41 1.396(2)
C40 H40 0.9500
C41 C42 1.380(3)
C41 H41 0.9500
C42 C43 1.380(3)
C42 H42 0.9500
C43 C44 1.395(2)
C43 H43 0.9500
C44 H44 0.9500
C45 C50 1.405(2)
C45 C46 1.4100(19)
C45 B2 1.657(2)
C46 C47 1.393(2)
C46 H46 0.9500
C47 C48 1.387(2)
C47 H47 0.9500
C48 C49 1.390(2)
C48 H48 0.9500
C49 C50 1.3955(19)
C49 H49 0.9500
C50 H50 0.9500
C51 C56 1.404(2)
C51 C52 1.406(2)
C51 B2 1.649(2)
C52 C53 1.394(2)
C52 H52 0.9500
C53 C54 1.385(2)
C53 H53 0.9500
C54 C55 1.385(2)
C54 H54 0.9500
C55 C56 1.398(2)
C55 H55 0.9500
C56 H56 0.9500
C57 C58 1.4033(19)
C57 C62 1.4073(19)
C57 B2 1.652(2)
C58 C59 1.392(2)
C58 H58 0.9500
C59 C60 1.386(2)
C59 H59 0.9500
C60 C61 1.390(2)
C60 H60 0.9500
C61 C62 1.394(2)
C61 H61 0.9500
C62 H62 0.9500
C63 C64 1.519(2)
C63 C66 1.529(2)
C63 H63A 0.9900
C63 H63B 0.9900
C64 O1 1.436(2)
C64 H64A 0.9900
C64 H64B 0.9900
C65 O1 1.435(2)
C65 C66 1.504(2)
C65 H65A 0.9900
C65 H65B 0.9900
C66 H66A 0.9900
C66 H66B 0.9900

loop_
_geom_torsion_atom_site_label_1
_geom_torsion_atom_site_label_2
_geom_torsion_atom_site_label_3
_geom_torsion_atom_site_label_4
_geom_torsion
C5 C1 C2 C3 0.53(15)
S1 C1 C2 C3 178.06(10)
Fe1 C1 C2 C3 -60.09(10)
C5 C1 C2 Fe1 60.62(9)
S1 C1 C2 Fe1 -121.85(10)
C1 C2 C3 C4 -0.21(16)
Fe1 C2 C3 C4 -58.39(10)
C1 C2 C3 Fe1 58.18(9)
C2 C3 C4 C5 -0.18(16)
Fe1 C3 C4 C5 -58.52(10)
C2 C3 C4 Fe1 58.33(10)
C3 C4 C5 C1 0.50(15)
Fe1 C4 C5 C1 -58.72(9)
C3 C4 C5 Fe1 59.22(10)
C2 C1 C5 C4 -0.64(15)
S1 C1 C5 C4 -177.96(10)
Fe1 C1 C5 C4 60.16(9)
C2 C1 C5 Fe1 -60.80(9)
S1 C1 C5 Fe1 121.88(12)
C10 C6 C7 C8 0.34(16)
S2 C6 C7 C8 179.50(10)
Fe1 C6 C7 C8 -60.64(9)
C10 C6 C7 Fe1 60.97(10)
S2 C6 C7 Fe1 -119.86(11)
C6 C7 C8 C9 -0.19(15)
Fe1 C7 C8 C9 -59.36(10)
C6 C7 C8 Fe1 59.17(9)
C7 C8 C9 C10 -0.02(16)
Fe1 C8 C9 C10 -58.45(10)
C7 C8 C9 Fe1 58.42(10)
C8 C9 C10 C6 0.23(15)
Fe1 C9 C10 C6 -58.03(9)
C8 C9 C10 Fe1 58.26(10)
C7 C6 C10 C9 -0.35(15)
S2 C6 C10 C9 -179.46(10)
Fe1 C6 C10 C9 59.82(9)
C7 C6 C10 Fe1 -60.17(10)
S2 C6 C10 Fe1 120.72(12)
C20 C15 C16 C17 -3.04(19)
B1 C15 C16 C17 175.64(12)
C15 C16 C17 C18 0.5(2)
C16 C17 C18 C19 1.6(2)
C17 C18 C19 C20 -0.9(2)
C18 C19 C20 C15 -1.9(2)
C16 C15 C20 C19 3.8(2)
B1 C15 C20 C19 -175.00(13)
C26 C21 C22 C23 0.95(19)
B1 C21 C22 C23 -179.61(12)
C21 C22 C23 C24 -1.1(2)
C22 C23 C24 C25 0.2(2)
C23 C24 C25 C26 0.8(2)
C24 C25 C26 C21 -0.9(2)
C22 C21 C26 C25 0.02(19)
B1 C21 C26 C25 -179.45(13)
C32 C27 C28 C29 1.6(2)
B1 C27 C28 C29 176.94(13)
C27 C28 C29 C30 -0.6(2)
C28 C29 C30 C31 -0.9(2)
C29 C30 C31 C32 1.3(2)
C30 C31 C32 C27 -0.2(2)
C28 C27 C32 C31 -1.2(2)
B1 C27 C32 C31 -176.49(13)
C38 C33 C34 C35 2.3(2)
B1 C33 C34 C35 -176.92(13)
C33 C34 C35 C36 -1.6(2)
C34 C35 C36 C37 -0.2(2)
C35 C36 C37 C38 1.2(2)
C36 C37 C38 C33 -0.4(2)
C34 C33 C38 C37 -1.3(2)
B1 C33 C38 C37 177.88(13)
C44 C39 C40 C41 -0.7(2)
B2 C39 C40 C41 172.55(14)
C39 C40 C41 C42 -0.3(2)
C40 C41 C42 C43 0.9(2)
C41 C42 C43 C44 -0.5(2)
C42 C43 C44 C39 -0.6(2)
C40 C39 C44 C43 1.1(2)
B2 C39 C44 C43 -172.23(14)
C50 C45 C46 C47 -0.5(2)
B2 C45 C46 C47 176.83(13)
C45 C46 C47 C48 -0.5(2)
C46 C47 C48 C49 0.8(2)
C47 C48 C49 C50 -0.2(2)
C48 C49 C50 C45 -0.9(2)
C46 C45 C50 C49 1.2(2)
B2 C45 C50 C49 -176.12(13)
C56 C51 C52 C53 1.1(2)
B2 C51 C52 C53 176.61(14)
C51 C52 C53 C54 -0.1(3)
C52 C53 C54 C55 -0.9(2)
C53 C54 C55 C56 0.8(2)
C54 C55 C56 C51 0.3(2)
C52 C51 C56 C55 -1.2(2)
B2 C51 C56 C55 -176.66(13)
C62 C57 C58 C59 -0.7(2)
B2 C57 C58 C59 179.32(13)
C57 C58 C59 C60 0.4(2)
C58 C59 C60 C61 0.2(2)
C59 C60 C61 C62 -0.4(2)
C60 C61 C62 C57 0.1(2)
C58 C57 C62 C61 0.43(19)
B2 C57 C62 C61 -179.58(12)
C66 C63 C64 O1 31.72(18)
O1 C65 C66 C63 30.5(2)
C64 C63 C66 C65 -37.25(19)
C38 C33 B1 C15 128.57(13)
C34 C33 B1 C15 -52.28(16)
C38 C33 B1 C21 -110.52(14)
C34 C33 B1 C21 68.63(15)
C38 C33 B1 C27 9.32(18)
C34 C33 B1 C27 -171.53(12)
C16 C15 B1 C33 135.74(13)
C20 C15 B1 C33 -45.65(16)
C16 C15 B1 C21 15.62(18)
C20 C15 B1 C21 -165.76(12)
C16 C15 B1 C27 -105.78(14)
C20 C15 B1 C27 72.84(15)
C22 C21 B1 C33 -13.48(18)
C26 C21 B1 C33 165.93(12)
C22 C21 B1 C15 104.73(14)
C26 C21 B1 C15 -75.86(15)
C22 C21 B1 C27 -133.25(13)
C26 C21 B1 C27 46.16(16)
C28 C27 B1 C33 -93.97(15)
C32 C27 B1 C33 80.97(15)
C28 C27 B1 C15 148.96(13)
C32 C27 B1 C15 -36.10(17)
C28 C27 B1 C21 26.36(17)
C32 C27 B1 C21 -158.70(12)
C44 C39 B2 C51 -33.64(17)
C40 C39 B2 C51 153.51(13)
C44 C39 B2 C57 86.76(15)
C40 C39 B2 C57 -86.09(16)
C44 C39 B2 C45 -153.05(13)
C40 C39 B2 C45 34.10(18)
C56 C51 B2 C39 97.03(15)
C52 C51 B2 C39 -78.12(16)
C56 C51 B2 C57 -21.04(18)
C52 C51 B2 C57 163.82(13)
C56 C51 B2 C45 -142.27(13)
C52 C51 B2 C45 42.58(17)
C58 C57 B2 C39 15.91(17)
C62 C57 B2 C39 -164.09(12)
C58 C57 B2 C51 134.69(13)
C62 C57 B2 C51 -45.30(17)
C58 C57 B2 C45 -104.80(14)
C62 C57 B2 C45 75.20(16)
C50 C45 B2 C39 -148.93(13)
C46 C45 B2 C39 33.96(18)
C50 C45 B2 C51 91.72(15)
C46 C45 B2 C51 -85.39(15)
C50 C45 B2 C57 -30.25(17)
C46 C45 B2 C57 152.64(13)
C5 C1 S1 C13 -32.52(14)
C2 C1 S1 C13 150.46(11)
Fe1 C1 S1 C13 61.22(10)
C5 C1 S1 C14 72.46(14)
C2 C1 S1 C14 -104.56(12)
Fe1 C1 S1 C14 166.20(9)
C10 C6 S2 C12 -30.93(14)
C7 C6 S2 C12 150.07(12)
Fe1 C6 S2 C12 62.42(10)
C10 C6 S2 C11 74.76(14)
C7 C6 S2 C11 -104.24(13)
Fe1 C6 S2 C11 168.10(10)
C66 C65 O1 C64 -10.8(2)
C63 C64 O1 C65 -13.71(19)
